data_4339712
loop_
_publ_author_name
'Katayev, Evgeny A.'
'Severin, Kay'
'Scopelliti, Rosario'
'Ustynyuk, Yuri A.'

_publ_section_title
;
 Dioxygen activation by diiminodipyrromethane complexes of Ni, Pd, and Pt.
;
_journal_issue 14
_journal_name_full 'Inorganic chemistry'
_journal_page_first 5465
_journal_page_last 5467
_journal_paper_doi 10.1021/ic700632f
_journal_volume 46
_journal_year 2007
_chemical_formula_moiety 'C30 H29 N3 O2 Pd, C4 H8 O'
_chemical_formula_sum 'C34 H37 N3 O3 Pd'
_chemical_formula_weight 642.07
_chemical_name_systematic
; 
 ? 
;
_space_group_IT_number 2
_symmetry_cell_setting triclinic
_symmetry_space_group_name_Hall '-P 1'
_symmetry_space_group_name_H-M 'P -1'
_atom_sites_solution_hydrogens geom
_atom_sites_solution_primary direct
_atom_sites_solution_secondary difmap
_audit_creation_method SHELXL-97
_cell_angle_alpha 64.99(6)
_cell_angle_beta 73.74(11)
_cell_angle_gamma 84.03(13)
_cell_formula_units_Z 2
_cell_length_a 11.05(3)
_cell_length_b 11.334(7)
_cell_length_c 13.356(7)
_cell_measurement_reflns_used 11
_cell_measurement_temperature 100(2)
_cell_measurement_theta_max 12.079
_cell_measurement_theta_min 4.262
_cell_volume 1455(4)
_computing_cell_refinement 'Dirax/lsq (Duisenberg & Schreurs, 1989-2000)'
_computing_data_collection 'Collect (Bruker AXS BV, 1997-2004)'
_computing_data_reduction 'EvalCCD (Duisenberg & Schreurs 1990-2000)'
_computing_molecular_graphics 'Bruker SHELXTL'
_computing_publication_material 'Bruker SHELXTL'
_computing_structure_refinement 'SHELXL-97 (Sheldrick, 1997)'
_computing_structure_solution 'SHELXS-97 (Sheldrick, 1990)'
_diffrn_ambient_temperature 100(2)
_diffrn_measured_fraction_theta_full 0.984
_diffrn_measured_fraction_theta_max 0.984
_diffrn_measurement_device_type 'Bruker APEX II CCD'
_diffrn_measurement_method 'phi and omega scans'
_diffrn_radiation_monochromator graphite
_diffrn_radiation_source 'fine-focus sealed tube'
_diffrn_radiation_type MoK\a
_diffrn_radiation_wavelength 0.71073
_diffrn_reflns_av_R_equivalents 0.0777
_diffrn_reflns_av_sigmaI/netI 0.0770
_diffrn_reflns_limit_h_max 13
_diffrn_reflns_limit_h_min -13
_diffrn_reflns_limit_k_max 13
_diffrn_reflns_limit_k_min -13
_diffrn_reflns_limit_l_max 15
_diffrn_reflns_limit_l_min -15
_diffrn_reflns_number 19733
_diffrn_reflns_theta_full 25.00
_diffrn_reflns_theta_max 25.00
_diffrn_reflns_theta_min 3.41
_exptl_absorpt_coefficient_mu 0.678
_exptl_absorpt_correction_T_max 1.0000
_exptl_absorpt_correction_T_min 0.5965
_exptl_absorpt_correction_type 'multi-scan, SADABS'
_exptl_crystal_colour black
_exptl_crystal_density_diffrn 1.466
_exptl_crystal_density_method 'not measured'
_exptl_crystal_description irregular
_exptl_crystal_F_000 664
_exptl_crystal_size_max 0.34
_exptl_crystal_size_mid 0.17
_exptl_crystal_size_min 0.13
_refine_diff_density_max 0.604
_refine_diff_density_min -0.638
_refine_diff_density_rms 0.104
_refine_ls_extinction_method none
_refine_ls_goodness_of_fit_ref 1.083
_refine_ls_hydrogen_treatment riding
_refine_ls_matrix_type full
_refine_ls_number_parameters 370
_refine_ls_number_reflns 5048
_refine_ls_number_restraints 0
_refine_ls_restrained_S_all 1.083
_refine_ls_R_factor_all 0.0915
_refine_ls_R_factor_gt 0.0546
_refine_ls_shift/su_max 0.000
_refine_ls_shift/su_mean 0.000
_refine_ls_structure_factor_coef Fsqd
_refine_ls_weighting_details 'calc w=1/[\s^2^(Fo^2^)+(0.0262P)^2^+4.6368P] where P=(Fo^2^+2Fc^2^)/3'
_refine_ls_weighting_scheme calc
_refine_ls_wR_factor_gt 0.1053
_refine_ls_wR_factor_ref 0.1211
_reflns_number_gt 3746
_reflns_number_total 5048
_reflns_threshold_expression >2sigma(I)
_cod_data_source_file ic700632f-file002.cif
_cod_data_source_block zhpd02
_cod_depositor_comments
;
The following automatic conversions were performed:

'_symmetry_cell_setting' value 'Triclinic' changed to 'triclinic'
according to
/usr/data/users/saulius/automatic-downloads/retrospective/ACS/lib/dictionaries/cif_core.dic
dictionary named 'cif_core.dic' version 2.4.2 from 2011-04-26.

Automatic conversion script
Id: cif_fix_values 2281 2013-09-26 08:29:07Z andrius 
;
_cod_original_sg_symbol_H-M P-1
_cod_database_code 4339712

loop_
_symmetry_equiv_pos_as_xyz
'x, y, z'
'-x, -y, -z'

loop_
_atom_site_label
_atom_site_type_symbol
_atom_site_fract_x
_atom_site_fract_y
_atom_site_fract_z
_atom_site_U_iso_or_equiv
_atom_site_adp_type
_atom_site_occupancy
_atom_site_symmetry_multiplicity
_atom_site_calc_flag
_atom_site_refinement_flags
Pd1 Pd 0.34898(4) 0.43536(4) 0.46592(4) 0.03118(15) Uani 1 1 d .
O1 O 0.4869(3) 0.3066(3) 0.4346(3) 0.0353(9) Uani 1 1 d .
O2 O 0.6844(4) 0.3135(4) 0.3217(3) 0.0453(10) Uani 1 1 d .
N1 N 0.4783(4) 0.5617(4) 0.3509(4) 0.0321(11) Uani 1 1 d .
N2 N 0.2447(4) 0.5800(4) 0.4746(4) 0.0297(10) Uani 1 1 d .
N3 N 0.1854(4) 0.3324(4) 0.5888(3) 0.0328(11) Uani 1 1 d .
C1 C 0.5907(6) 0.3674(6) 0.3566(5) 0.0392(14) Uani 1 1 d .
C2 C 0.5867(5) 0.5146(6) 0.3090(4) 0.0334(13) Uani 1 1 d .
C3 C 0.6722(5) 0.6210(5) 0.2295(4) 0.0335(13) Uani 1 1 d .
C4 C 0.6087(5) 0.7339(5) 0.2244(4) 0.0318(13) Uani 1 1 d .
C5 C 0.4827(5) 0.6956(5) 0.3049(4) 0.0324(13) Uani 1 1 d .
C6 C 0.3828(5) 0.7692(5) 0.3383(4) 0.0351(13) Uani 1 1 d .
C7 C 0.2648(5) 0.7115(5) 0.4202(4) 0.0314(13) Uani 1 1 d .
C8 C 0.1490(5) 0.7711(6) 0.4622(4) 0.0321(13) Uani 1 1 d .
C9 C 0.0644(5) 0.6701(5) 0.5401(4) 0.0311(12) Uani 1 1 d .
C10 C 0.1271(5) 0.5517(5) 0.5456(4) 0.0318(13) Uani 1 1 d .
C11 C 0.0973(5) 0.4157(6) 0.6072(4) 0.0350(13) Uani 1 1 d .
H11 H 0.0172 0.3857 0.6596 0.042 Uiso 1 1 calc R
C12 C 0.8047(5) 0.6057(6) 0.1657(5) 0.0390(14) Uani 1 1 d .
H12A H 0.8434 0.5311 0.2181 0.047 Uiso 1 1 calc R
H12B H 0.8546 0.6848 0.1431 0.047 Uiso 1 1 calc R
C13 C 0.8127(6) 0.5839(8) 0.0587(6) 0.069(2) Uani 1 1 d .
H13A H 0.7547 0.5131 0.0782 0.104 Uiso 1 1 calc R
H13B H 0.8991 0.5607 0.0290 0.104 Uiso 1 1 calc R
H13C H 0.7897 0.6638 0.0003 0.104 Uiso 1 1 calc R
C14 C 0.6598(5) 0.8698(5) 0.1501(5) 0.0360(14) Uani 1 1 d .
H14A H 0.7484 0.8664 0.1102 0.054 Uiso 1 1 calc R
H14B H 0.6536 0.9175 0.1978 0.054 Uiso 1 1 calc R
H14C H 0.6109 0.9143 0.0939 0.054 Uiso 1 1 calc R
C15 C 0.3965(5) 0.9138(5) 0.2918(4) 0.0335(13) Uani 1 1 d .
C16 C 0.3701(5) 0.9956(5) 0.1881(5) 0.0389(14) Uani 1 1 d .
H16 H 0.3462 0.9595 0.1438 0.047 Uiso 1 1 calc R
C17 C 0.3787(5) 1.1291(6) 0.1499(5) 0.0416(15) Uani 1 1 d .
H17 H 0.3610 1.1836 0.0789 0.050 Uiso 1 1 calc R
C18 C 0.4132(5) 1.1870(6) 0.2137(5) 0.0369(14) Uani 1 1 d .
C19 C 0.4420(5) 1.1019(6) 0.3156(5) 0.0392(14) Uani 1 1 d .
H19 H 0.4688 1.1370 0.3592 0.047 Uiso 1 1 calc R
C20 C 0.4327(5) 0.9694(6) 0.3546(5) 0.0348(13) Uani 1 1 d .
H20 H 0.4511 0.9148 0.4252 0.042 Uiso 1 1 calc R
C21 C 0.4207(6) 1.3326(6) 0.1727(5) 0.0508(16) Uani 1 1 d .
H21A H 0.3666 1.3582 0.2319 0.076 Uiso 1 1 calc R
H21B H 0.3924 1.3750 0.1025 0.076 Uiso 1 1 calc R
H21C H 0.5081 1.3592 0.1572 0.076 Uiso 1 1 calc R
C22 C 0.1197(5) 0.9120(5) 0.4302(5) 0.0378(14) Uani 1 1 d .
H22A H 0.0286 0.9218 0.4570 0.057 Uiso 1 1 calc R
H22B H 0.1468 0.9596 0.3468 0.057 Uiso 1 1 calc R
H22C H 0.1643 0.9472 0.4657 0.057 Uiso 1 1 calc R
C23 C -0.0635(5) 0.6810(5) 0.6134(4) 0.0323(13) Uani 1 1 d .
H23A H -0.1130 0.6005 0.6396 0.039 Uiso 1 1 calc R
H23B H -0.1082 0.7547 0.5664 0.039 Uiso 1 1 calc R
C24 C -0.0576(5) 0.7017(6) 0.7175(5) 0.0472(16) Uani 1 1 d .
H24A H -0.0191 0.6259 0.7675 0.071 Uiso 1 1 calc R
H24B H -0.1430 0.7125 0.7597 0.071 Uiso 1 1 calc R
H24C H -0.0067 0.7799 0.6924 0.071 Uiso 1 1 calc R
C25 C 0.1637(5) 0.1965(6) 0.6484(5) 0.0347(13) Uani 1 1 d .
C26 C 0.0644(6) 0.1381(6) 0.7473(5) 0.0437(15) Uani 1 1 d .
H26 H 0.0076 0.1907 0.7781 0.052 Uiso 1 1 calc R
C27 C 0.0501(6) 0.0033(6) 0.7997(6) 0.0523(17) Uani 1 1 d .
H27 H -0.0165 -0.0359 0.8666 0.063 Uiso 1 1 calc R
C28 C 0.1322(6) -0.0746(6) 0.7553(6) 0.0475(16) Uani 1 1 d .
H28 H 0.1211 -0.1665 0.7916 0.057 Uiso 1 1 calc R
C29 C 0.2309(6) -0.0182(6) 0.6574(5) 0.0446(15) Uani 1 1 d .
H29 H 0.2873 -0.0713 0.6270 0.054 Uiso 1 1 calc R
C30 C 0.2457(6) 0.1162(6) 0.6052(5) 0.0406(14) Uani 1 1 d .
H30 H 0.3130 0.1546 0.5386 0.049 Uiso 1 1 calc R
O3 O 0.8687(4) 1.3500(5) -0.1561(4) 0.0657(14) Uani 1 1 d .
C31 C 0.8512(7) 1.2845(9) -0.0358(6) 0.079(3) Uani 1 1 d .
H31A H 0.8722 1.3440 -0.0059 0.095 Uiso 1 1 calc R
H31B H 0.9073 1.2086 -0.0177 0.095 Uiso 1 1 calc R
C32 C 0.7210(8) 1.2419(12) 0.0167(7) 0.123(4) Uani 1 1 d .
H32A H 0.6826 1.2762 0.0753 0.147 Uiso 1 1 calc R
H32B H 0.7157 1.1456 0.0545 0.147 Uiso 1 1 calc R
C33 C 0.6537(6) 1.2910(7) -0.0738(5) 0.061(2) Uani 1 1 d .
H33A H 0.5983 1.3640 -0.0689 0.074 Uiso 1 1 calc R
H33B H 0.6023 1.2212 -0.0685 0.074 Uiso 1 1 calc R
C34 C 0.7574(7) 1.3358(9) -0.1815(6) 0.078(3) Uani 1 1 d .
H34A H 0.7696 1.2714 -0.2154 0.094 Uiso 1 1 calc R
H34B H 0.7356 1.4201 -0.2376 0.094 Uiso 1 1 calc R

loop_
_atom_site_aniso_label
_atom_site_aniso_U_11
_atom_site_aniso_U_22
_atom_site_aniso_U_33
_atom_site_aniso_U_23
_atom_site_aniso_U_13
_atom_site_aniso_U_12
Pd1 0.0282(2) 0.0395(3) 0.0263(2) -0.01358(18) -0.01061(17) 0.00854(17)
O1 0.031(2) 0.036(2) 0.040(2) -0.0173(18) -0.0101(19) 0.0055(17)
O2 0.033(2) 0.049(3) 0.053(3) -0.024(2) -0.009(2) 0.0138(19)
N1 0.024(2) 0.041(3) 0.032(3) -0.017(2) -0.008(2) 0.011(2)
N2 0.027(2) 0.035(3) 0.026(2) -0.013(2) -0.008(2) 0.008(2)
N3 0.027(3) 0.047(3) 0.021(2) -0.010(2) -0.007(2) 0.001(2)
C1 0.042(4) 0.048(4) 0.032(3) -0.018(3) -0.019(3) 0.017(3)
C2 0.025(3) 0.055(4) 0.023(3) -0.019(3) -0.010(2) 0.010(3)
C3 0.025(3) 0.045(3) 0.030(3) -0.016(3) -0.008(2) 0.008(3)
C4 0.028(3) 0.042(3) 0.027(3) -0.014(3) -0.012(2) 0.005(2)
C5 0.031(3) 0.041(3) 0.023(3) -0.014(2) -0.007(2) 0.011(3)
C6 0.036(3) 0.048(4) 0.023(3) -0.015(3) -0.013(2) 0.010(3)
C7 0.031(3) 0.036(3) 0.028(3) -0.013(2) -0.011(2) 0.008(2)
C8 0.026(3) 0.050(4) 0.027(3) -0.020(3) -0.012(2) 0.011(3)
C9 0.025(3) 0.042(3) 0.027(3) -0.017(3) -0.007(2) 0.006(2)
C10 0.031(3) 0.041(3) 0.020(3) -0.010(2) -0.009(2) 0.007(3)
C11 0.027(3) 0.053(4) 0.025(3) -0.016(3) -0.008(2) 0.002(3)
C12 0.031(3) 0.051(4) 0.032(3) -0.016(3) -0.007(3) 0.009(3)
C13 0.047(4) 0.120(7) 0.060(5) -0.062(5) -0.012(4) 0.027(4)
C14 0.027(3) 0.048(4) 0.030(3) -0.014(3) -0.006(2) 0.004(3)
C15 0.026(3) 0.042(3) 0.030(3) -0.015(3) -0.007(2) 0.011(2)
C16 0.041(3) 0.041(3) 0.035(3) -0.016(3) -0.011(3) 0.003(3)
C17 0.041(3) 0.045(4) 0.035(3) -0.011(3) -0.016(3) 0.007(3)
C18 0.025(3) 0.044(3) 0.039(3) -0.018(3) -0.005(3) 0.006(3)
C19 0.033(3) 0.054(4) 0.036(3) -0.025(3) -0.008(3) 0.006(3)
C20 0.026(3) 0.047(4) 0.028(3) -0.013(3) -0.007(2) 0.007(2)
C21 0.054(4) 0.047(4) 0.048(4) -0.016(3) -0.012(3) -0.001(3)
C22 0.027(3) 0.046(4) 0.040(3) -0.021(3) -0.006(3) 0.009(3)
C23 0.027(3) 0.040(3) 0.030(3) -0.019(3) -0.004(2) 0.009(2)
C24 0.031(3) 0.070(4) 0.046(4) -0.035(3) -0.005(3) 0.014(3)
C25 0.033(3) 0.045(4) 0.027(3) -0.013(3) -0.016(3) 0.004(3)
C26 0.038(4) 0.048(4) 0.039(4) -0.011(3) -0.012(3) 0.001(3)
C27 0.044(4) 0.059(4) 0.042(4) -0.005(3) -0.015(3) -0.005(3)
C28 0.049(4) 0.043(4) 0.054(4) -0.014(3) -0.028(3) 0.002(3)
C29 0.052(4) 0.044(4) 0.049(4) -0.020(3) -0.030(3) 0.008(3)
C30 0.044(4) 0.047(4) 0.033(3) -0.016(3) -0.014(3) 0.002(3)
O3 0.039(3) 0.100(4) 0.039(3) -0.014(3) -0.006(2) -0.001(3)
C31 0.052(5) 0.141(8) 0.033(4) -0.028(4) -0.007(3) -0.001(5)
C32 0.051(5) 0.202(11) 0.055(5) 0.014(6) -0.012(4) -0.046(6)
C33 0.051(4) 0.073(5) 0.044(4) -0.008(4) -0.014(3) -0.005(4)
C34 0.049(5) 0.116(7) 0.048(5) -0.010(4) -0.011(4) -0.019(5)

loop_
_atom_type_symbol
_atom_type_description
_atom_type_scat_dispersion_real
_atom_type_scat_dispersion_imag
_atom_type_scat_source
C C 0.0033 0.0016 'International Tables Vol C Tables 4.2.6.8 and 6.1.1.4'
H H 0.0000 0.0000 'International Tables Vol C Tables 4.2.6.8 and 6.1.1.4'
N N 0.0061 0.0033 'International Tables Vol C Tables 4.2.6.8 and 6.1.1.4'
O O 0.0106 0.0060 'International Tables Vol C Tables 4.2.6.8 and 6.1.1.4'
Pd Pd -0.9988 1.0072 'International Tables Vol C Tables 4.2.6.8 and 6.1.1.4'

loop_
_geom_angle_atom_site_label_1
_geom_angle_atom_site_label_2
_geom_angle_atom_site_label_3
_geom_angle
N2 Pd1 N1 87.8(2)
N2 Pd1 O1 169.09(17)
N1 Pd1 O1 81.3(2)
N2 Pd1 N3 80.4(2)
N1 Pd1 N3 168.13(17)
O1 Pd1 N3 110.5(2)
C1 O1 Pd1 112.5(3)
C2 N1 C5 111.0(5)
C2 N1 Pd1 116.9(4)
C5 N1 Pd1 132.1(4)
C10 N2 C7 110.5(5)
C10 N2 Pd1 117.1(4)
C7 N2 Pd1 132.3(4)
C11 N3 C25 121.0(5)
C11 N3 Pd1 110.0(4)
C25 N3 Pd1 128.9(4)
O2 C1 O1 125.1(6)
O2 C1 C2 120.0(6)
O1 C1 C2 114.9(5)
N1 C2 C3 109.2(5)
N1 C2 C1 114.4(5)
C3 C2 C1 136.4(5)
C4 C3 C2 106.8(5)
C4 C3 C12 128.8(5)
C2 C3 C12 124.5(5)
C3 C4 C5 107.3(5)
C3 C4 C14 125.7(5)
C5 C4 C14 127.0(5)
N1 C5 C6 122.4(5)
N1 C5 C4 105.8(5)
C6 C5 C4 131.7(5)
C5 C6 C7 123.0(5)
C5 C6 C15 120.1(5)
C7 C6 C15 116.9(5)
N2 C7 C6 122.2(5)
N2 C7 C8 106.6(5)
C6 C7 C8 131.1(5)
C9 C8 C7 107.1(5)
C9 C8 C22 123.9(5)
C7 C8 C22 129.0(5)
C8 C9 C10 106.7(5)
C8 C9 C23 127.3(5)
C10 C9 C23 125.8(5)
N2 C10 C9 109.1(5)
N2 C10 C11 114.6(5)
C9 C10 C11 136.3(5)
N3 C11 C10 117.8(5)
N3 C11 H11 121.1
C10 C11 H11 121.1
C3 C12 C13 114.1(5)
C3 C12 H12A 108.7
C13 C12 H12A 108.7
C3 C12 H12B 108.7
C13 C12 H12B 108.7
H12A C12 H12B 107.6
C12 C13 H13A 109.5
C12 C13 H13B 109.5
H13A C13 H13B 109.5
C12 C13 H13C 109.5
H13A C13 H13C 109.5
H13B C13 H13C 109.5
C4 C14 H14A 109.5
C4 C14 H14B 109.5
H14A C14 H14B 109.5
C4 C14 H14C 109.5
H14A C14 H14C 109.5
H14B C14 H14C 109.5
C20 C15 C16 118.8(5)
C20 C15 C6 119.7(5)
C16 C15 C6 121.5(5)
C17 C16 C15 120.0(5)
C17 C16 H16 120.0
C15 C16 H16 120.0
C16 C17 C18 121.8(5)
C16 C17 H17 119.1
C18 C17 H17 119.1
C19 C18 C17 116.5(5)
C19 C18 C21 121.7(5)
C17 C18 C21 121.8(5)
C20 C19 C18 122.0(5)
C20 C19 H19 119.0
C18 C19 H19 119.0
C19 C20 C15 120.8(5)
C19 C20 H20 119.6
C15 C20 H20 119.6
C18 C21 H21A 109.5
C18 C21 H21B 109.5
H21A C21 H21B 109.5
C18 C21 H21C 109.5
H21A C21 H21C 109.5
H21B C21 H21C 109.5
C8 C22 H22A 109.5
C8 C22 H22B 109.5
H22A C22 H22B 109.5
C8 C22 H22C 109.5
H22A C22 H22C 109.5
H22B C22 H22C 109.5
C9 C23 C24 113.1(5)
C9 C23 H23A 109.0
C24 C23 H23A 109.0
C9 C23 H23B 109.0
C24 C23 H23B 109.0
H23A C23 H23B 107.8
C23 C24 H24A 109.5
C23 C24 H24B 109.5
H24A C24 H24B 109.5
C23 C24 H24C 109.5
H24A C24 H24C 109.5
H24B C24 H24C 109.5
C30 C25 C26 118.7(6)
C30 C25 N3 117.5(5)
C26 C25 N3 123.8(5)
C27 C26 C25 119.7(6)
C27 C26 H26 120.1
C25 C26 H26 120.1
C28 C27 C26 120.7(6)
C28 C27 H27 119.6
C26 C27 H27 119.6
C27 C28 C29 120.2(6)
C27 C28 H28 119.9
C29 C28 H28 119.9
C30 C29 C28 119.2(6)
C30 C29 H29 120.4
C28 C29 H29 120.4
C29 C30 C25 121.5(6)
C29 C30 H30 119.3
C25 C30 H30 119.3
C34 O3 C31 108.3(5)
O3 C31 C32 108.5(6)
O3 C31 H31A 110.0
C32 C31 H31A 110.0
O3 C31 H31B 110.0
C32 C31 H31B 110.0
H31A C31 H31B 108.4
C31 C32 C33 108.1(7)
C31 C32 H32A 110.1
C33 C32 H32A 110.1
C31 C32 H32B 110.1
C33 C32 H32B 110.1
H32A C32 H32B 108.4
C32 C33 C34 103.4(6)
C32 C33 H33A 111.1
C34 C33 H33A 111.1
C32 C33 H33B 111.1
C34 C33 H33B 111.1
H33A C33 H33B 109.0
O3 C34 C33 108.8(6)
O3 C34 H34A 109.9
C33 C34 H34A 109.9
O3 C34 H34B 109.9
C33 C34 H34B 109.9
H34A C34 H34B 108.3

loop_
_geom_bond_atom_site_label_1
_geom_bond_atom_site_label_2
_geom_bond_distance
Pd1 N2 1.929(5)
Pd1 N1 1.946(6)
Pd1 O1 2.080(5)
Pd1 N3 2.117(6)
O1 C1 1.327(7)
O2 C1 1.225(7)
N1 C2 1.333(7)
N1 C5 1.376(7)
N2 C10 1.353(7)
N2 C7 1.364(7)
N3 C11 1.330(7)
N3 C25 1.413(7)
C1 C2 1.514(8)
C2 C3 1.438(8)
C3 C4 1.379(7)
C3 C12 1.507(8)
C4 C5 1.475(8)
C4 C14 1.500(8)
C5 C6 1.400(7)
C6 C7 1.448(8)
C6 C15 1.495(8)
C7 C8 1.465(7)
C8 C9 1.391(8)
C8 C22 1.494(8)
C9 C10 1.428(7)
C9 C23 1.504(7)
C10 C11 1.429(8)
C11 H11 0.9500
C12 C13 1.528(8)
C12 H12A 0.9900
C12 H12B 0.9900
C13 H13A 0.9800
C13 H13B 0.9800
C13 H13C 0.9800
C14 H14A 0.9800
C14 H14B 0.9800
C14 H14C 0.9800
C15 C20 1.395(8)
C15 C16 1.396(7)
C16 C17 1.381(8)
C16 H16 0.9500
C17 C18 1.416(8)
C17 H17 0.9500
C18 C19 1.397(8)
C18 C21 1.506(8)
C19 C20 1.370(8)
C19 H19 0.9500
C20 H20 0.9500
C21 H21A 0.9800
C21 H21B 0.9800
C21 H21C 0.9800
C22 H22A 0.9800
C22 H22B 0.9800
C22 H22C 0.9800
C23 C24 1.525(7)
C23 H23A 0.9900
C23 H23B 0.9900
C24 H24A 0.9800
C24 H24B 0.9800
C24 H24C 0.9800
C25 C30 1.401(8)
C25 C26 1.410(8)
C26 C27 1.391(8)
C26 H26 0.9500
C27 C28 1.389(9)
C27 H27 0.9500
C28 C29 1.395(9)
C28 H28 0.9500
C29 C30 1.387(8)
C29 H29 0.9500
C30 H30 0.9500
O3 C34 1.405(9)
O3 C31 1.421(8)
C31 C32 1.445(10)
C31 H31A 0.9900
C31 H31B 0.9900
C32 C33 1.474(10)
C32 H32A 0.9900
C32 H32B 0.9900
C33 C34 1.490(9)
C33 H33A 0.9900
C33 H33B 0.9900
C34 H34A 0.9900
C34 H34B 0.9900

loop_
_geom_torsion_atom_site_label_1
_geom_torsion_atom_site_label_2
_geom_torsion_atom_site_label_3
_geom_torsion_atom_site_label_4
_geom_torsion
N2 Pd1 O1 C1 -2.5(11)
N1 Pd1 O1 C1 0.1(4)
N3 Pd1 O1 C1 179.1(3)
N2 Pd1 N1 C2 178.7(4)
O1 Pd1 N1 C2 -0.8(4)
N3 Pd1 N1 C2 -176.2(7)
N2 Pd1 N1 C5 1.4(5)
O1 Pd1 N1 C5 -178.1(5)
N3 Pd1 N1 C5 6.5(12)
N1 Pd1 N2 C10 177.6(4)
O1 Pd1 N2 C10 -179.8(7)
N3 Pd1 N2 C10 -1.3(4)
N1 Pd1 N2 C7 -1.1(5)
O1 Pd1 N2 C7 1.5(12)
N3 Pd1 N2 C7 179.9(5)
N2 Pd1 N3 C11 1.0(3)
N1 Pd1 N3 C11 -4.2(11)
O1 Pd1 N3 C11 -179.3(3)
N2 Pd1 N3 C25 -178.2(4)
N1 Pd1 N3 C25 176.6(7)
O1 Pd1 N3 C25 1.4(5)
Pd1 O1 C1 O2 -178.6(5)
Pd1 O1 C1 C2 0.5(6)
C5 N1 C2 C3 0.3(6)
Pd1 N1 C2 C3 -177.5(3)
C5 N1 C2 C1 179.1(4)
Pd1 N1 C2 C1 1.3(6)
O2 C1 C2 N1 178.0(5)
O1 C1 C2 N1 -1.1(7)
O2 C1 C2 C3 -3.7(10)
O1 C1 C2 C3 177.2(6)
N1 C2 C3 C4 -1.2(6)
C1 C2 C3 C4 -179.6(6)
N1 C2 C3 C12 179.3(5)
C1 C2 C3 C12 0.9(10)
C2 C3 C4 C5 1.5(6)
C12 C3 C4 C5 -179.0(5)
C2 C3 C4 C14 -178.4(5)
C12 C3 C4 C14 1.1(9)
C2 N1 C5 C6 -177.2(5)
Pd1 N1 C5 C6 0.1(8)
C2 N1 C5 C4 0.6(6)
Pd1 N1 C5 C4 178.0(4)
C3 C4 C5 N1 -1.4(6)
C14 C4 C5 N1 178.6(5)
C3 C4 C5 C6 176.2(6)
C14 C4 C5 C6 -3.8(9)
N1 C5 C6 C7 -2.7(8)
C4 C5 C6 C7 -179.9(5)
N1 C5 C6 C15 175.5(5)
C4 C5 C6 C15 -1.8(9)
C10 N2 C7 C6 -179.5(5)
Pd1 N2 C7 C6 -0.7(8)
C10 N2 C7 C8 0.7(6)
Pd1 N2 C7 C8 179.5(4)
C5 C6 C7 N2 2.9(8)
C15 C6 C7 N2 -175.2(5)
C5 C6 C7 C8 -177.3(5)
C15 C6 C7 C8 4.5(8)
N2 C7 C8 C9 -0.5(6)
C6 C7 C8 C9 179.8(5)
N2 C7 C8 C22 -179.4(5)
C6 C7 C8 C22 0.8(9)
C7 C8 C9 C10 0.0(6)
C22 C8 C9 C10 179.1(5)
C7 C8 C9 C23 174.7(5)
C22 C8 C9 C23 -6.3(9)
C7 N2 C10 C9 -0.7(6)
Pd1 N2 C10 C9 -179.7(3)
C7 N2 C10 C11 -179.6(4)
Pd1 N2 C10 C11 1.4(6)
C8 C9 C10 N2 0.4(6)
C23 C9 C10 N2 -174.3(5)
C8 C9 C10 C11 178.9(6)
C23 C9 C10 C11 4.2(10)
C25 N3 C11 C10 178.7(5)
Pd1 N3 C11 C10 -0.6(6)
N2 C10 C11 N3 -0.4(7)
C9 C10 C11 N3 -178.9(6)
C4 C3 C12 C13 -97.8(7)
C2 C3 C12 C13 81.6(7)
C5 C6 C15 C20 -95.5(6)
C7 C6 C15 C20 82.7(6)
C5 C6 C15 C16 86.5(7)
C7 C6 C15 C16 -95.3(6)
C20 C15 C16 C17 -0.7(8)
C6 C15 C16 C17 177.4(5)
C15 C16 C17 C18 -0.4(9)
C16 C17 C18 C19 2.0(8)
C16 C17 C18 C21 -179.1(5)
C17 C18 C19 C20 -2.5(8)
C21 C18 C19 C20 178.6(5)
C18 C19 C20 C15 1.5(8)
C16 C15 C20 C19 0.2(8)
C6 C15 C20 C19 -177.9(5)
C8 C9 C23 C24 -77.6(7)
C10 C9 C23 C24 96.1(7)
C11 N3 C25 C30 164.3(5)
Pd1 N3 C25 C30 -16.5(7)
C11 N3 C25 C26 -15.2(8)
Pd1 N3 C25 C26 164.0(4)
C30 C25 C26 C27 0.1(8)
N3 C25 C26 C27 179.6(5)
C25 C26 C27 C28 -0.3(9)
C26 C27 C28 C29 0.4(9)
C27 C28 C29 C30 -0.2(9)
C28 C29 C30 C25 -0.1(9)
C26 C25 C30 C29 0.1(8)
N3 C25 C30 C29 -179.4(5)
C34 O3 C31 C32 -7.0(11)
O3 C31 C32 C33 -4.2(12)
C31 C32 C33 C34 12.8(11)
C31 O3 C34 C33 15.4(9)
C32 C33 C34 O3 -17.3(10)
